data_4083442
loop_
_publ_author_name
'Marquet, Nicolas'
'Kirillov, Evgueni'
'Roisnel, Thierry'
'Razavi, Abbas'
'Carpentier, Jean-Fran\,cois'

_publ_section_title
;
 Group 4 Metal Complexes of Fluorous (Di)Alkoxide-(Di)Imino Ligands:
 Synthesis, Structure, Olefin Polymerization Catalysis, and Decomposition
 Pathways
;
_journal_issue 2
_journal_name_full Organometallics
_journal_page_first 606
_journal_paper_doi 10.1021/om8009409
_journal_volume 28
_journal_year 2009
_chemical_compound_source 'synthesis as described'
_chemical_formula_moiety 'C38 H34 F12 N2 O2 Zr, 2(C1 H2 Cl2)'
_chemical_formula_sum 'C40 H38 Cl4 F12 N2 O2 Zr'
_chemical_formula_weight 1039.74
_chemical_name_systematic
;
 ?
;
_space_group_IT_number 15
_symmetry_cell_setting monoclinic
_symmetry_Int_Tables_number 15
_symmetry_space_group_name_Hall '-C 2yc'
_symmetry_space_group_name_H-M 'C 1 2/c 1'
_atom_sites_solution_hydrogens geom
_atom_sites_solution_primary direct
_atom_sites_solution_secondary difmap
_audit_conform_dict_location ftp://ftp.iucr.org/pub/cif_core.dic
_audit_conform_dict_name cif_core.dic
_audit_conform_dict_version 2.3
_audit_creation_date 2006-12-11T15:40:09-00:00
_audit_creation_method 'WinGX routine CIF_UPDATE'
_cell_angle_alpha 90
_cell_angle_beta 109.048(3)
_cell_angle_gamma 90
_cell_formula_units_Z 4
_cell_length_a 19.4235(16)
_cell_length_b 12.3987(13)
_cell_length_c 18.8797(18)
_cell_measurement_reflns_used 3612
_cell_measurement_temperature 100(2)
_cell_measurement_theta_max 27.4
_cell_measurement_theta_min 3.29
_cell_measurement_wavelength 0.71073
_cell_volume 4297.8(7)
_computing_cell_refinement 'Bruker SMART'
_computing_data_collection 'Bruker SMART'
_computing_data_reduction 'Bruker SAINT'
_computing_molecular_graphics 'Ortep-3 for Windows (Farrugia, 1997)'
_computing_publication_material 'WinGX publication routines (Farrugia, 1999)'
_computing_structure_refinement 'SHELXL-97 (Sheldrick, 1997)'
_computing_structure_solution 'SIR97 (Altomare et al., 1999)'
_diffrn_ambient_temperature 100(2)
_diffrn_detector 'CCD plate'
_diffrn_measured_fraction_theta_full 0.859
_diffrn_measured_fraction_theta_max 0.859
_diffrn_measurement_device_type 'APEXII, Bruker-AXS'
_diffrn_measurement_method 'CCD rotation images, thin slices'
_diffrn_radiation_monochromator graphite
_diffrn_radiation_probe x-ray
_diffrn_radiation_type MoK\a
_diffrn_radiation_wavelength 0.71073
_diffrn_reflns_av_R_equivalents 0.026
_diffrn_reflns_av_unetI/netI 0.042
_diffrn_reflns_limit_h_max 22
_diffrn_reflns_limit_h_min -23
_diffrn_reflns_limit_k_max 11
_diffrn_reflns_limit_k_min -15
_diffrn_reflns_limit_l_max 24
_diffrn_reflns_limit_l_min -14
_diffrn_reflns_number 8203
_diffrn_reflns_theta_full 27.49
_diffrn_reflns_theta_max 27.49
_diffrn_reflns_theta_min 2.74
_exptl_absorpt_coefficient_mu 0.595
_exptl_absorpt_correction_T_max 0.888
_exptl_absorpt_correction_T_min 0.888
_exptl_absorpt_correction_type multi-scan
_exptl_absorpt_process_details
;
  [Sheldrick, G.M. (2002). SADABS Bruker AXS Inc., Madison, Wisconsin, USA]
;
_exptl_crystal_colour yellow
_exptl_crystal_density_diffrn 1.607
_exptl_crystal_density_method 'not measured'
_exptl_crystal_description prism
_exptl_crystal_F_000 2096
_exptl_crystal_size_max 0.2
_exptl_crystal_size_mid 0.2
_exptl_crystal_size_min 0.2
_refine_diff_density_max 0.476
_refine_diff_density_min -0.478
_refine_diff_density_rms 0.07
_refine_ls_extinction_method none
_refine_ls_goodness_of_fit_ref 1.055
_refine_ls_hydrogen_treatment constr
_refine_ls_matrix_type full
_refine_ls_number_parameters 276
_refine_ls_number_reflns 4230
_refine_ls_number_restraints 0
_refine_ls_restrained_S_all 1.055
_refine_ls_R_factor_all 0.0445
_refine_ls_R_factor_gt 0.0337
_refine_ls_shift/su_max 0.001
_refine_ls_shift/su_mean 0
_refine_ls_structure_factor_coef Fsqd
_refine_ls_weighting_details 'calc w=1/[\s^2^(Fo^2^)+(0.0305P)^2^+6.0993P] where P=(Fo^2^+2Fc^2^)/3'
_refine_ls_weighting_scheme calc
_refine_ls_wR_factor_gt 0.0762
_refine_ls_wR_factor_ref 0.0811
_reflns_number_gt 3502
_reflns_number_total 4230
_reflns_threshold_expression >2sigma(I)
_cod_data_source_file complex7a_NM44_100K_APEX_11dec06_archive.cif
_cod_data_source_block job
_cod_original_sg_symbol_H-M 'C 2/c'
_cod_database_code 4083442

loop_
_symmetry_equiv_pos_as_xyz
'x, y, z'
'-x, y, -z+1/2'
'x+1/2, y+1/2, z'
'-x+1/2, y+1/2, -z+1/2'
'-x, -y, -z'
'x, -y, z-1/2'
'-x+1/2, -y+1/2, -z'
'x+1/2, -y+1/2, z-1/2'

loop_
_atom_site_label
_atom_site_type_symbol
_atom_site_fract_x
_atom_site_fract_y
_atom_site_fract_z
_atom_site_U_iso_or_equiv
_atom_site_adp_type
_atom_site_occupancy
_atom_site_calc_flag
_atom_site_refinement_flags
Zr1 Zr 0.5 0.26986(3) 0.75 0.01199(9) Uani 1 d S
C11 C 0.51253(12) 0.34294(19) 0.64232(12) 0.0151(5) Uani 1 d .
H11A H 0.4654 0.3399 0.6011 0.018 Uiso 1 calc R
H11B H 0.5275 0.4194 0.651 0.018 Uiso 1 calc R
C12 C 0.56838(12) 0.2808(2) 0.62139(11) 0.0153(5) Uani 1 d .
C13 C 0.63766(13) 0.3224(2) 0.62854(12) 0.0176(5) Uani 1 d .
H12 H 0.6493 0.394 0.6465 0.021 Uiso 1 calc R
C14 C 0.68928(13) 0.2621(2) 0.61017(13) 0.0205(5) Uani 1 d .
H13 H 0.7356 0.2924 0.6155 0.025 Uiso 1 calc R
C15 C 0.67359(14) 0.1566(2) 0.58389(14) 0.0246(6) Uani 1 d .
H14 H 0.709 0.1147 0.5715 0.029 Uiso 1 calc R
C16 C 0.60586(14) 0.1140(2) 0.57620(13) 0.0237(6) Uani 1 d .
H15 H 0.5945 0.0426 0.5579 0.028 Uiso 1 calc R
C17 C 0.55416(13) 0.1743(2) 0.59486(12) 0.0193(5) Uani 1 d .
H16 H 0.5081 0.143 0.5896 0.023 Uiso 1 calc R
O21 O 0.56454(8) 0.15173(13) 0.80971(8) 0.0165(4) Uani 1 d .
C21 C 0.63412(12) 0.11338(19) 0.82739(12) 0.0158(5) Uani 1 d .
C22 C 0.66730(13) 0.1089(2) 0.91402(13) 0.0203(5) Uani 1 d .
F22A F 0.67802(9) 0.20825(12) 0.94324(7) 0.0324(4) Uani 1 d .
F22B F 0.73252(8) 0.05942(14) 0.93647(8) 0.0362(4) Uani 1 d .
F22C F 0.62560(8) 0.05733(13) 0.94628(8) 0.0298(4) Uani 1 d .
C23 C 0.62985(14) -0.0014(2) 0.79523(14) 0.0247(6) Uani 1 d .
F23A F 0.69610(9) -0.04326(13) 0.80408(10) 0.0418(4) Uani 1 d .
F23B F 0.59560(9) -0.07030(12) 0.82639(9) 0.0373(4) Uani 1 d .
F23C F 0.59416(10) -0.00065(12) 0.72205(8) 0.0384(4) Uani 1 d .
C24 C 0.68208(13) 0.18305(19) 0.79450(12) 0.0156(5) Uani 1 d .
H24A H 0.7329 0.1569 0.8147 0.019 Uiso 1 calc R
H24B H 0.6656 0.1727 0.7395 0.019 Uiso 1 calc R
C25 C 0.68116(13) 0.30224(19) 0.81075(12) 0.0155(5) Uani 1 d .
C26 C 0.75467(13) 0.3537(2) 0.83988(14) 0.0232(6) Uani 1 d .
H26A H 0.7492 0.4305 0.8489 0.035 Uiso 0.5 calc PR
H26B H 0.7799 0.3455 0.8029 0.035 Uiso 0.5 calc PR
H26C H 0.7831 0.3188 0.8869 0.035 Uiso 0.5 calc PR
H26D H 0.7923 0.2993 0.8436 0.035 Uiso 0.5 calc PR
H26E H 0.7616 0.3844 0.8896 0.035 Uiso 0.5 calc PR
H26F H 0.7583 0.4111 0.8056 0.035 Uiso 0.5 calc PR
N31 N 0.62021(10) 0.35204(15) 0.79869(9) 0.0129(4) Uani 1 d .
C32 C 0.62318(11) 0.46278(19) 0.82403(12) 0.0139(5) Uani 1 d .
C33 C 0.60658(13) 0.54875(19) 0.77414(13) 0.0209(5) Uani 1 d .
H33 H 0.5944 0.5361 0.7219 0.025 Uiso 1 calc R
C34 C 0.60777(14) 0.6534(2) 0.80094(14) 0.0252(6) Uani 1 d .
H34 H 0.5961 0.7122 0.7668 0.03 Uiso 1 calc R
C35 C 0.62575(13) 0.6727(2) 0.87699(14) 0.0213(5) Uani 1 d .
H35 H 0.6267 0.7445 0.895 0.026 Uiso 1 calc R
C36 C 0.64240(13) 0.5868(2) 0.92691(13) 0.0203(5) Uani 1 d .
H36 H 0.6546 0.5999 0.9791 0.024 Uiso 1 calc R
C37 C 0.64134(12) 0.4820(2) 0.90093(12) 0.0167(5) Uani 1 d .
H37 H 0.6529 0.4235 0.9353 0.02 Uiso 1 calc R
C101 C 0.52918(14) 0.6777(2) 0.57332(14) 0.0247(6) Uani 1 d .
H10A H 0.4956 0.6806 0.521 0.03 Uiso 1 calc R
H10B H 0.5063 0.6323 0.6026 0.03 Uiso 1 calc R
Cl11 Cl 0.61248(4) 0.61824(6) 0.57465(3) 0.02900(16) Uani 1 d .
Cl12 Cl 0.54190(4) 0.80892(6) 0.61097(4) 0.03204(17) Uani 1 d .

loop_
_atom_site_aniso_label
_atom_site_aniso_U_11
_atom_site_aniso_U_22
_atom_site_aniso_U_33
_atom_site_aniso_U_23
_atom_site_aniso_U_13
_atom_site_aniso_U_12
Zr1 0.01054(18) 0.01098(17) 0.01300(14) 0 0.00188(11) 0
C11 0.0134(12) 0.0153(12) 0.0153(10) -0.0002(9) 0.0031(9) 0.0014(10)
C12 0.0170(13) 0.0194(13) 0.0092(9) 0.0018(9) 0.0038(8) 0.0022(10)
C13 0.0200(13) 0.0158(13) 0.0165(10) 0.0024(9) 0.0050(9) -0.0001(10)
C14 0.0153(13) 0.0232(14) 0.0239(11) 0.0051(10) 0.0076(10) 0.0027(11)
C15 0.0224(15) 0.0236(14) 0.0314(13) 0.0008(11) 0.0139(11) 0.0068(12)
C16 0.0288(15) 0.0195(14) 0.0265(12) -0.0043(10) 0.0138(11) 0.0012(12)
C17 0.0171(13) 0.0235(14) 0.0174(11) -0.0026(10) 0.0055(9) 0.0000(11)
O21 0.0116(9) 0.0136(9) 0.0217(8) 0.0033(6) 0.0017(6) 0.0001(7)
C21 0.0147(13) 0.0132(12) 0.0176(10) 0.0027(9) 0.0027(9) 0.0033(10)
C22 0.0159(13) 0.0229(14) 0.0201(11) 0.0059(10) 0.0031(9) 0.0003(11)
F22A 0.0484(10) 0.0251(9) 0.0184(7) -0.0011(6) 0.0039(7) -0.0067(8)
F22B 0.0201(8) 0.0533(11) 0.0298(8) 0.0169(8) 0.0009(6) 0.0128(8)
F22C 0.0271(8) 0.0385(10) 0.0242(7) 0.0126(7) 0.0090(6) -0.0043(7)
C23 0.0312(15) 0.0149(13) 0.0276(13) 0.0033(10) 0.0090(11) 0.0029(12)
F23A 0.0426(10) 0.0235(10) 0.0616(11) -0.0011(8) 0.0203(9) 0.0149(8)
F23B 0.0548(11) 0.0137(8) 0.0479(10) 0.0039(7) 0.0229(8) -0.0052(8)
F23C 0.0637(11) 0.0183(8) 0.0257(8) -0.0058(6) 0.0043(8) -0.0029(8)
C24 0.0147(12) 0.0155(12) 0.0166(10) 0.0048(9) 0.0051(9) 0.0041(10)
C25 0.0166(13) 0.0153(12) 0.0136(10) 0.0032(8) 0.0036(9) -0.0002(10)
C26 0.0157(13) 0.0225(15) 0.0317(13) 0.0004(11) 0.0081(10) -0.0001(11)
N31 0.0137(10) 0.0112(10) 0.0131(8) 0.0019(7) 0.0033(7) -0.0005(8)
C32 0.0065(11) 0.0150(12) 0.0193(11) -0.0003(9) 0.0029(8) -0.0025(9)
C33 0.0269(14) 0.0143(13) 0.0190(11) 0.0022(9) 0.0040(10) -0.0014(11)
C34 0.0280(15) 0.0133(13) 0.0312(13) 0.0043(10) 0.0055(11) -0.0004(11)
C35 0.0176(14) 0.0139(13) 0.0334(13) -0.0061(10) 0.0094(10) -0.0014(10)
C36 0.0167(13) 0.0211(14) 0.0226(11) -0.0064(10) 0.0057(10) -0.0047(11)
C37 0.0138(12) 0.0176(13) 0.0185(11) 0.0004(9) 0.0047(9) -0.0028(10)
C101 0.0202(14) 0.0243(15) 0.0267(12) 0.0008(11) 0.0036(10) 0.0015(12)
Cl11 0.0287(4) 0.0309(4) 0.0302(3) 0.0005(3) 0.0136(3) 0.0046(3)
Cl12 0.0305(4) 0.0270(4) 0.0357(3) -0.0059(3) 0.0067(3) 0.0023(3)

loop_
_atom_type_symbol
_atom_type_description
_atom_type_scat_dispersion_real
_atom_type_scat_dispersion_imag
_atom_type_scat_source
C C 0.0033 0.0016 'International Tables Vol C Tables 4.2.6.8 and 6.1.1.4'
H H 0 0 'International Tables Vol C Tables 4.2.6.8 and 6.1.1.4'
N N 0.0061 0.0033 'International Tables Vol C Tables 4.2.6.8 and 6.1.1.4'
O O 0.0106 0.006 'International Tables Vol C Tables 4.2.6.8 and 6.1.1.4'
F F 0.0171 0.0103 'International Tables Vol C Tables 4.2.6.8 and 6.1.1.4'
Zr Zr -2.9673 0.5597 'International Tables Vol C Tables 4.2.6.8 and 6.1.1.4'
Cl Cl 0.1484 0.1585 'International Tables Vol C Tables 4.2.6.8 and 6.1.1.4'

loop_
_geom_angle_atom_site_label_1
_geom_angle_atom_site_label_2
_geom_angle_atom_site_label_3
_geom_angle
_geom_angle_site_symmetry_1
_geom_angle_site_symmetry_3
O21 Zr1 O21 86.83(9) 2_656 .
O21 Zr1 C11 123.51(7) 2_656 2_656
O21 Zr1 C11 91.01(7) . 2_656
O21 Zr1 C11 91.01(7) 2_656 .
O21 Zr1 C11 123.51(7) . .
C11 Zr1 C11 133.81(12) 2_656 .
O21 Zr1 N31 149.24(6) 2_656 .
O21 Zr1 N31 75.43(6) . .
C11 Zr1 N31 82.37(7) 2_656 .
C11 Zr1 N31 78.74(7) . .
O21 Zr1 N31 75.43(6) 2_656 2_656
O21 Zr1 N31 149.24(6) . 2_656
C11 Zr1 N31 78.74(7) 2_656 2_656
C11 Zr1 N31 82.37(7) . 2_656
N31 Zr1 N31 130.55(9) . 2_656
C12 C11 Zr1 109.07(14) . .
C12 C11 H11A 109.9 . .
Zr1 C11 H11A 109.9 . .
C12 C11 H11B 109.9 . .
Zr1 C11 H11B 109.9 . .
H11A C11 H11B 108.3 . .
C13 C12 C17 116.7(2) . .
C13 C12 C11 122.9(2) . .
C17 C12 C11 120.4(2) . .
C14 C13 C12 121.8(2) . .
C14 C13 H12 119.1 . .
C12 C13 H12 119.1 . .
C13 C14 C15 120.3(2) . .
C13 C14 H13 119.9 . .
C15 C14 H13 119.9 . .
C16 C15 C14 119.0(2) . .
C16 C15 H14 120.5 . .
C14 C15 H14 120.5 . .
C15 C16 C17 120.8(2) . .
C15 C16 H15 119.6 . .
C17 C16 H15 119.6 . .
C16 C17 C12 121.5(2) . .
C16 C17 H16 119.3 . .
C12 C17 H16 119.3 . .
C21 O21 Zr1 140.70(14) . .
O21 C21 C23 107.68(19) . .
O21 C21 C24 112.69(18) . .
C23 C21 C24 108.73(19) . .
O21 C21 C22 107.90(19) . .
C23 C21 C22 109.48(19) . .
C24 C21 C22 110.30(19) . .
F22C C22 F22A 106.9(2) . .
F22C C22 F22B 106.77(19) . .
F22A C22 F22B 106.6(2) . .
F22C C22 C21 113.30(19) . .
F22A C22 C21 110.94(19) . .
F22B C22 C21 111.9(2) . .
F23C C23 F23B 107.3(2) . .
F23C C23 F23A 106.6(2) . .
F23B C23 F23A 107.1(2) . .
F23C C23 C21 110.3(2) . .
F23B C23 C21 112.9(2) . .
F23A C23 C21 112.4(2) . .
C25 C24 C21 114.68(19) . .
C25 C24 H24A 108.6 . .
C21 C24 H24A 108.6 . .
C25 C24 H24B 108.6 . .
C21 C24 H24B 108.6 . .
H24A C24 H24B 107.6 . .
N31 C25 C26 124.9(2) . .
N31 C25 C24 120.3(2) . .
C26 C25 C24 114.8(2) . .
C25 C26 H26A 109.5 . .
C25 C26 H26B 109.5 . .
H26A C26 H26B 109.5 . .
C25 C26 H26C 109.5 . .
H26A C26 H26C 109.5 . .
H26B C26 H26C 109.5 . .
C25 C26 H26D 109.5 . .
H26A C26 H26D 141.1 . .
H26B C26 H26D 56.3 . .
H26C C26 H26D 56.3 . .
C25 C26 H26E 109.5 . .
H26A C26 H26E 56.3 . .
H26B C26 H26E 141.1 . .
H26C C26 H26E 56.3 . .
H26D C26 H26E 109.5 . .
C25 C26 H26F 109.5 . .
H26A C26 H26F 56.3 . .
H26B C26 H26F 56.3 . .
H26C C26 H26F 141.1 . .
H26D C26 H26F 109.5 . .
H26E C26 H26F 109.5 . .
C25 N31 C32 117.44(19) . .
C25 N31 Zr1 125.36(16) . .
C32 N31 Zr1 116.79(13) . .
C33 C32 C37 119.8(2) . .
C33 C32 N31 121.86(19) . .
C37 C32 N31 118.3(2) . .
C32 C33 C34 119.8(2) . .
C32 C33 H33 120.1 . .
C34 C33 H33 120.1 . .
C35 C34 C33 120.5(2) . .
C35 C34 H34 119.7 . .
C33 C34 H34 119.7 . .
C34 C35 C36 119.7(2) . .
C34 C35 H35 120.1 . .
C36 C35 H35 120.1 . .
C37 C36 C35 120.4(2) . .
C37 C36 H36 119.8 . .
C35 C36 H36 119.8 . .
C36 C37 C32 119.8(2) . .
C36 C37 H37 120.1 . .
C32 C37 H37 120.1 . .
Cl12 C101 Cl11 111.84(14) . .
Cl12 C101 H10A 109.2 . .
Cl11 C101 H10A 109.2 . .
Cl12 C101 H10B 109.2 . .
Cl11 C101 H10B 109.2 . .
H10A C101 H10B 107.9 . .

loop_
_geom_bond_atom_site_label_1
_geom_bond_atom_site_label_2
_geom_bond_distance
_geom_bond_site_symmetry_2
Zr1 O21 2.0163(15) 2_656
Zr1 O21 2.0163(15) .
Zr1 C11 2.310(2) 2_656
Zr1 C11 2.310(2) .
Zr1 N31 2.4360(18) .
Zr1 N31 2.4360(18) 2_656
C11 C12 1.485(3) .
C11 H11A 0.99 .
C11 H11B 0.99 .
C12 C13 1.406(3) .
C12 C17 1.408(3) .
C13 C14 1.383(3) .
C13 H12 0.95 .
C14 C15 1.397(4) .
C14 H13 0.95 .
C15 C16 1.380(4) .
C15 H14 0.95 .
C16 C17 1.386(3) .
C16 H15 0.95 .
C17 H16 0.95 .
O21 C21 1.367(3) .
C21 C23 1.539(3) .
C21 C24 1.542(3) .
C21 C22 1.551(3) .
C22 F22C 1.326(3) .
C22 F22A 1.338(3) .
C22 F22B 1.345(3) .
C23 F23C 1.328(3) .
C23 F23B 1.332(3) .
C23 F23A 1.346(3) .
C24 C25 1.511(3) .
C24 H24A 0.99 .
C24 H24B 0.99 .
C25 N31 1.288(3) .
C25 C26 1.495(3) .
C26 H26A 0.98 .
C26 H26B 0.98 .
C26 H26C 0.98 .
C26 H26D 0.98 .
C26 H26E 0.98 .
C26 H26F 0.98 .
N31 C32 1.449(3) .
C32 C33 1.389(3) .
C32 C37 1.398(3) .
C33 C34 1.390(3) .
C33 H33 0.95 .
C34 C35 1.383(4) .
C34 H34 0.95 .
C35 C36 1.389(4) .
C35 H35 0.95 .
C36 C37 1.386(3) .
C36 H36 0.95 .
C37 H37 0.95 .
C101 Cl12 1.760(3) .
C101 Cl11 1.771(3) .
C101 H10A 0.99 .
C101 H10B 0.99 .

loop_
_geom_torsion_atom_site_label_1
_geom_torsion_atom_site_label_2
_geom_torsion_atom_site_label_3
_geom_torsion_atom_site_label_4
_geom_torsion
_geom_torsion_site_symmetry_1
O21 Zr1 C11 C12 -80.48(15) 2_656
O21 Zr1 C11 C12 6.39(19) .
C11 Zr1 C11 C12 138.05(16) 2_656
N31 Zr1 C11 C12 70.31(15) .
N31 Zr1 C11 C12 -155.63(16) 2_656
Zr1 C11 C12 C13 -108.7(2) .
Zr1 C11 C12 C17 69.5(2) .
C17 C12 C13 C14 0.3(3) .
C11 C12 C13 C14 178.6(2) .
C12 C13 C14 C15 -0.2(3) .
C13 C14 C15 C16 0.4(4) .
C14 C15 C16 C17 -0.6(4) .
C15 C16 C17 C12 0.7(4) .
C13 C12 C17 C16 -0.5(3) .
C11 C12 C17 C16 -178.9(2) .
O21 Zr1 O21 C21 119.5(2) 2_656
C11 Zr1 O21 C21 -117.0(2) 2_656
C11 Zr1 O21 C21 30.4(2) .
N31 Zr1 O21 C21 -35.2(2) .
N31 Zr1 O21 C21 173.62(19) 2_656
Zr1 O21 C21 C23 -116.9(2) .
Zr1 O21 C21 C24 3.0(3) .
Zr1 O21 C21 C22 125.1(2) .
O21 C21 C22 F22C 51.4(3) .
C23 C21 C22 F22C -65.5(3) .
C24 C21 C22 F22C 174.9(2) .
O21 C21 C22 F22A -68.8(2) .
C23 C21 C22 F22A 174.3(2) .
C24 C21 C22 F22A 54.7(3) .
O21 C21 C22 F22B 172.21(19) .
C23 C21 C22 F22B 55.3(3) .
C24 C21 C22 F22B -64.3(3) .
O21 C21 C23 F23C 56.0(3) .
C24 C21 C23 F23C -66.4(3) .
C22 C21 C23 F23C 173.0(2) .
O21 C21 C23 F23B -64.1(2) .
C24 C21 C23 F23B 173.55(19) .
C22 C21 C23 F23B 53.0(3) .
O21 C21 C23 F23A 174.71(19) .
C24 C21 C23 F23A 52.3(3) .
C22 C21 C23 F23A -68.2(3) .
O21 C21 C24 C25 51.0(3) .
C23 C21 C24 C25 170.26(18) .
C22 C21 C24 C25 -69.7(2) .
C21 C24 C25 N31 -49.3(3) .
C21 C24 C25 C26 131.4(2) .
C26 C25 N31 C32 -8.3(3) .
C24 C25 N31 C32 172.53(18) .
C26 C25 N31 Zr1 179.30(16) .
C24 C25 N31 Zr1 0.1(3) .
O21 Zr1 N31 C25 -24.7(2) 2_656
O21 Zr1 N31 C25 31.98(17) .
C11 Zr1 N31 C25 125.04(18) 2_656
C11 Zr1 N31 C25 -97.33(18) .
N31 Zr1 N31 C25 -166.92(18) 2_656
O21 Zr1 N31 C32 162.77(14) 2_656
O21 Zr1 N31 C32 -140.51(15) .
C11 Zr1 N31 C32 -47.45(15) 2_656
C11 Zr1 N31 C32 90.18(15) .
N31 Zr1 N31 C32 20.59(12) 2_656
C25 N31 C32 C33 108.7(3) .
Zr1 N31 C32 C33 -78.2(2) .
C25 N31 C32 C37 -73.2(3) .
Zr1 N31 C32 C37 99.9(2) .
C37 C32 C33 C34 -0.3(4) .
N31 C32 C33 C34 177.8(2) .
C32 C33 C34 C35 0.3(4) .
C33 C34 C35 C36 -0.3(4) .
C34 C35 C36 C37 0.2(4) .
C35 C36 C37 C32 -0.2(4) .
C33 C32 C37 C36 0.2(3) .
N31 C32 C37 C36 -177.9(2) .
